data_4116649
loop_
_publ_author_name
'Dietrich P. Steinhuebel'
'Stephen J. Lippard'

_publ_section_title
;
 Synthesis of Unsymmetrical Diolate, Oxametallacyclopentene,
 Amido-Alkoxide and Thiolato-Alkoxide Complexes Using Dialkyl and Diaryl
 Titanium Aminotroponiminate Complexes: A Route to Unsymmetrical Vicinal
 Diols
;
_journal_name_full 'Journal of the American Chemical Society'
_journal_page_first 11762
_journal_page_last 11772
_journal_paper_doi 10.1021/ja992662y
_journal_volume 121
_journal_year 1999
_chemical_formula_sum 'C32 H34 N4 O2 Ti'
_chemical_formula_weight 554.53
_chemical_name_systematic
; 
 ? 
;
_space_group_IT_number 2
_symmetry_cell_setting triclinic
_symmetry_space_group_name_Hall '-P 1'
_symmetry_space_group_name_H-M 'P -1'
_atom_sites_solution_hydrogens geom
_atom_sites_solution_primary direct
_atom_sites_solution_secondary difmap
_audit_creation_method SHELXL-97
_cell_angle_alpha 118.10(2)
_cell_angle_beta 92.91(4)
_cell_angle_gamma 110.73(2)
_cell_formula_units_Z 2
_cell_length_a 10.384(3)
_cell_length_b 13.028(4)
_cell_length_c 13.305(5)
_cell_measurement_temperature 188(2)
_cell_volume 1432.5(10)
_computing_cell_refinement 'Siemens XSCANS'
_computing_data_collection 'Siemens XSCANS'
_computing_data_reduction 'Siemens SHELXTL'
_computing_molecular_graphics 'Siemens SHELXTL'
_computing_publication_material 'Siemens SHELXTL'
_computing_structure_refinement 'SHELXL-97 (Sheldrick, 1997)'
_computing_structure_solution 'SHELXS-97 (Sheldrick, 1990)'
_diffrn_ambient_temperature 188(2)
_diffrn_measured_fraction_theta_full 0.823
_diffrn_measured_fraction_theta_max 0.823
_diffrn_measurement_method '\w scans'
_diffrn_radiation_monochromator graphite
_diffrn_radiation_source 'fine-focus sealed tube'
_diffrn_radiation_type MoK\a
_diffrn_radiation_wavelength 0.71073
_diffrn_reflns_av_R_equivalents 0.0415
_diffrn_reflns_av_sigmaI/netI 0.1306
_diffrn_reflns_limit_h_max 13
_diffrn_reflns_limit_h_min -13
_diffrn_reflns_limit_k_max 16
_diffrn_reflns_limit_k_min -12
_diffrn_reflns_limit_l_max 17
_diffrn_reflns_limit_l_min -17
_diffrn_reflns_number 8199
_diffrn_reflns_theta_full 28.28
_diffrn_reflns_theta_max 28.28
_diffrn_reflns_theta_min 1.80
_exptl_absorpt_coefficient_mu 0.334
_exptl_absorpt_correction_T_max 1.0000
_exptl_absorpt_correction_T_min 0.887358
_exptl_absorpt_correction_type SADABS
_exptl_crystal_colour red
_exptl_crystal_density_diffrn 1.286
_exptl_crystal_description block
_exptl_crystal_F_000 584
_exptl_crystal_size_max .15
_exptl_crystal_size_mid .12
_exptl_crystal_size_min .09
_refine_diff_density_max 0.506
_refine_diff_density_min -0.454
_refine_diff_density_rms 0.077
_refine_ls_extinction_method none
_refine_ls_goodness_of_fit_ref 1.016
_refine_ls_hydrogen_treatment mixed
_refine_ls_matrix_type full
_refine_ls_number_parameters 352
_refine_ls_number_reflns 5843
_refine_ls_number_restraints 0
_refine_ls_restrained_S_all 1.016
_refine_ls_R_factor_all 0.1618
_refine_ls_R_factor_gt 0.0868
_refine_ls_shift/su_max 0.000
_refine_ls_shift/su_mean 0.000
_refine_ls_structure_factor_coef Fsqd
_refine_ls_weighting_details 'calc w=1/[\s^2^(Fo^2^)+(0.0699P)^2^+1.7885P] where P=(Fo^2^+2Fc^2^)/3'
_refine_ls_weighting_scheme calc
_refine_ls_wR_factor_gt 0.1680
_refine_ls_wR_factor_ref 0.2031
_reflns_number_gt 3282
_reflns_number_total 5843
_reflns_threshold_expression >2sigma(I)
_cod_data_source_file ja992662y_3.cif
_cod_data_source_block 11
_cod_original_cell_volume 1432.2(8)
_cod_database_code 4116649

loop_
_symmetry_equiv_pos_as_xyz
'x, y, z'
'-x, -y, -z'

loop_
_atom_site_label
_atom_site_type_symbol
_atom_site_fract_x
_atom_site_fract_y
_atom_site_fract_z
_atom_site_U_iso_or_equiv
_atom_site_adp_type
_atom_site_occupancy
_atom_site_symmetry_multiplicity
_atom_site_calc_flag
_atom_site_refinement_flags
Ti1 Ti 0.43320(10) 0.26631(9) 0.69189(8) 0.0296(3) Uani 1 1 d .
O1 O 0.3322(3) 0.2916(3) 0.8080(3) 0.0321(8) Uani 1 1 d .
O2 O 0.3743(4) 0.1050(3) 0.6765(3) 0.0332(8) Uani 1 1 d .
N1 N 0.6332(4) 0.3759(4) 0.8133(3) 0.0321(10) Uani 1 1 d .
N2 N 0.5834(5) 0.2324(4) 0.5949(3) 0.0353(10) Uani 1 1 d .
N3 N 0.2835(4) 0.1937(4) 0.5371(4) 0.0374(10) Uani 1 1 d .
N4 N 0.4326(4) 0.4269(4) 0.6901(4) 0.0322(10) Uani 1 1 d .
C1 C 0.7522(5) 0.3887(5) 0.7765(4) 0.0305(11) Uani 1 1 d .
C2 C 0.8890(5) 0.4773(5) 0.8527(5) 0.0379(12) Uani 1 1 d .
H2A H 0.8890 0.5295 0.9322 0.046 Uiso 1 1 calc R
C3 C 1.0248(6) 0.5035(6) 0.8342(5) 0.0479(15) Uani 1 1 d .
H3A H 1.1010 0.5724 0.9017 0.058 Uiso 1 1 calc R
C4 C 1.0651(6) 0.4452(6) 0.7337(6) 0.0577(17) Uani 1 1 d .
H4A H 1.1646 0.4762 0.7398 0.069 Uiso 1 1 calc R
C5 C 0.9752(7) 0.3456(7) 0.6242(6) 0.0625(18) Uani 1 1 d .
H5A H 1.0218 0.3151 0.5644 0.075 Uiso 1 1 calc R
C6 C 0.8282(6) 0.2833(6) 0.5880(5) 0.0481(15) Uani 1 1 d .
H6A H 0.7908 0.2168 0.5070 0.058 Uiso 1 1 calc R
C7 C 0.7229(5) 0.3000(5) 0.6493(4) 0.0330(12) Uani 1 1 d .
C8 C 0.5381(7) 0.1340(6) 0.4679(5) 0.0571(17) Uani 1 1 d .
H8A H 0.6224 0.1324 0.4386 0.086 Uiso 1 1 calc R
H8B H 0.4823 0.1549 0.4249 0.086 Uiso 1 1 calc R
H8C H 0.4792 0.0494 0.4558 0.086 Uiso 1 1 calc R
C9 C 0.6491(6) 0.4460(6) 0.9417(4) 0.0452(14) Uani 1 1 d .
H9A H 0.7506 0.4916 0.9838 0.068 Uiso 1 1 calc R
H9B H 0.5991 0.3847 0.9650 0.068 Uiso 1 1 calc R
H9C H 0.6083 0.5082 0.9617 0.068 Uiso 1 1 calc R
C10 C 0.2836(5) 0.2728(5) 0.4992(5) 0.0365(12) Uani 1 1 d .
C11 C 0.2162(6) 0.2257(7) 0.3822(5) 0.0512(16) Uani 1 1 d .
H11A H 0.1775 0.1347 0.3320 0.061 Uiso 1 1 calc R
C12 C 0.1959(7) 0.2894(9) 0.3266(7) 0.072(2) Uani 1 1 d .
H12A H 0.1512 0.2360 0.2442 0.086 Uiso 1 1 calc R
C13 C 0.2316(8) 0.4178(10) 0.3745(8) 0.079(3) Uani 1 1 d .
H13A H 0.2032 0.4419 0.3230 0.095 Uiso 1 1 calc R
C14 C 0.3039(8) 0.5152(8) 0.4888(7) 0.073(2) Uani 1 1 d .
H14A H 0.3157 0.5982 0.5064 0.088 Uiso 1 1 calc R
C15 C 0.3621(7) 0.5124(6) 0.5824(6) 0.0533(16) Uani 1 1 d .
H15A H 0.4096 0.5945 0.6530 0.064 Uiso 1 1 calc R
C16 C 0.3641(5) 0.4099(5) 0.5922(5) 0.0355(12) Uani 1 1 d .
C17 C 0.1868(7) 0.0564(5) 0.4594(5) 0.0568(17) Uani 1 1 d .
H17A H 0.1258 0.0440 0.3923 0.085 Uiso 1 1 calc R
H17B H 0.1273 0.0269 0.5037 0.085 Uiso 1 1 calc R
H17C H 0.2430 0.0068 0.4305 0.085 Uiso 1 1 calc R
C18 C 0.5054(6) 0.5565(5) 0.7930(5) 0.0473(14) Uani 1 1 d .
H18A H 0.4928 0.6175 0.7747 0.071 Uiso 1 1 calc R
H18B H 0.6074 0.5789 0.8146 0.071 Uiso 1 1 calc R
H18C H 0.4652 0.5605 0.8591 0.071 Uiso 1 1 calc R
C19 C 0.2872(5) 0.2000(5) 0.8429(4) 0.0331(12) Uani 1 1 d .
H19A H 0.3630 0.2271 0.9113 0.040 Uiso 1 1 calc R
C20 C 0.1491(5) 0.1877(5) 0.8785(4) 0.0330(12) Uani 1 1 d .
C21 C 0.0500(5) 0.2094(5) 0.8279(5) 0.0386(13) Uani 1 1 d .
H21A H 0.0712 0.2357 0.7728 0.046 Uiso 1 1 calc R
C22 C -0.0792(6) 0.1937(5) 0.8555(5) 0.0486(15) Uani 1 1 d .
H22A H -0.1460 0.2092 0.8200 0.058 Uiso 1 1 calc R
C23 C -0.1108(6) 0.1548(6) 0.9362(6) 0.0535(16) Uani 1 1 d .
H23A H -0.1995 0.1433 0.9558 0.064 Uiso 1 1 calc R
C24 C -0.0137(7) 0.1334(6) 0.9865(5) 0.0556(16) Uani 1 1 d .
H24A H -0.0354 0.1070 1.0415 0.067 Uiso 1 1 calc R
C25 C 0.1168(6) 0.1493(6) 0.9592(5) 0.0466(14) Uani 1 1 d .
H25A H 0.1835 0.1341 0.9953 0.056 Uiso 1 1 calc R
C26 C 0.2729(5) 0.0707(5) 0.7344(4) 0.0320(11) Uani 1 1 d .
H26A H 0.1755 0.0257 0.6797 0.038 Uiso 1 1 calc R
C27 C 0.2940(6) -0.0191(5) 0.7672(4) 0.0362(12) Uani 1 1 d .
C28 C 0.4291(6) 0.0070(6) 0.8209(5) 0.0460(14) Uani 1 1 d .
H28A H 0.5086 0.0833 0.8388 0.055 Uiso 1 1 calc R
C29 C 0.4492(8) -0.0771(7) 0.8488(5) 0.0599(18) Uani 1 1 d .
H29A H 0.5421 -0.0589 0.8852 0.072 Uiso 1 1 calc R
C30 C 0.3334(9) -0.1875(7) 0.8233(6) 0.0632(19) Uani 1 1 d .
H30A H 0.3468 -0.2443 0.8440 0.076 Uiso 1 1 calc R
C31 C 0.2005(8) -0.2161(6) 0.7689(6) 0.0643(19) Uani 1 1 d .
H31A H 0.1218 -0.2933 0.7502 0.077 Uiso 1 1 calc R
C32 C 0.1803(6) -0.1316(6) 0.7407(5) 0.0462(14) Uani 1 1 d .
H32A H 0.0874 -0.1515 0.7028 0.055 Uiso 1 1 calc R

loop_
_atom_site_aniso_label
_atom_site_aniso_U_11
_atom_site_aniso_U_22
_atom_site_aniso_U_33
_atom_site_aniso_U_23
_atom_site_aniso_U_13
_atom_site_aniso_U_12
Ti1 0.0354(5) 0.0280(5) 0.0241(5) 0.0114(4) 0.0093(4) 0.0152(4)
O1 0.0351(19) 0.0287(19) 0.0322(19) 0.0154(16) 0.0127(16) 0.0135(16)
O2 0.049(2) 0.0268(19) 0.0236(17) 0.0110(15) 0.0163(16) 0.0178(17)
N1 0.037(2) 0.033(2) 0.022(2) 0.0100(19) 0.0091(18) 0.017(2)
N2 0.050(3) 0.036(3) 0.027(2) 0.015(2) 0.016(2) 0.027(2)
N3 0.037(2) 0.037(3) 0.030(2) 0.016(2) 0.002(2) 0.011(2)
N4 0.031(2) 0.030(2) 0.035(2) 0.016(2) 0.0126(19) 0.0134(19)
C1 0.038(3) 0.033(3) 0.030(3) 0.019(2) 0.012(2) 0.021(2)
C2 0.041(3) 0.038(3) 0.035(3) 0.018(3) 0.011(2) 0.019(3)
C3 0.029(3) 0.056(4) 0.059(4) 0.033(3) 0.009(3) 0.016(3)
C4 0.034(3) 0.064(4) 0.081(5) 0.043(4) 0.023(3) 0.019(3)
C5 0.054(4) 0.078(5) 0.069(5) 0.040(4) 0.039(4) 0.037(4)
C6 0.057(4) 0.056(4) 0.039(3) 0.023(3) 0.024(3) 0.032(3)
C7 0.041(3) 0.038(3) 0.038(3) 0.027(3) 0.019(3) 0.025(3)
C8 0.067(4) 0.060(4) 0.030(3) 0.006(3) 0.019(3) 0.036(4)
C9 0.037(3) 0.055(4) 0.026(3) 0.010(3) 0.009(2) 0.017(3)
C10 0.025(3) 0.049(3) 0.040(3) 0.026(3) 0.013(2) 0.015(3)
C11 0.035(3) 0.073(4) 0.043(3) 0.035(3) 0.003(3) 0.014(3)
C12 0.044(4) 0.118(7) 0.071(5) 0.075(5) 0.012(4) 0.019(4)
C13 0.058(5) 0.134(8) 0.111(7) 0.109(7) 0.033(5) 0.042(5)
C14 0.091(6) 0.086(6) 0.084(6) 0.068(5) 0.029(5) 0.047(5)
C15 0.063(4) 0.052(4) 0.067(4) 0.043(4) 0.026(3) 0.030(3)
C16 0.029(3) 0.043(3) 0.049(3) 0.029(3) 0.022(3) 0.022(3)
C17 0.064(4) 0.036(4) 0.037(3) 0.013(3) -0.009(3) -0.001(3)
C18 0.051(4) 0.030(3) 0.054(4) 0.016(3) 0.015(3) 0.017(3)
C19 0.038(3) 0.034(3) 0.029(3) 0.017(2) 0.011(2) 0.017(2)
C20 0.041(3) 0.028(3) 0.027(3) 0.012(2) 0.012(2) 0.015(2)
C21 0.041(3) 0.032(3) 0.038(3) 0.015(2) 0.012(3) 0.014(3)
C22 0.051(4) 0.038(3) 0.045(4) 0.012(3) 0.009(3) 0.022(3)
C23 0.046(4) 0.043(4) 0.061(4) 0.022(3) 0.026(3) 0.014(3)
C24 0.064(4) 0.060(4) 0.054(4) 0.039(4) 0.029(3) 0.024(4)
C25 0.053(4) 0.053(4) 0.043(3) 0.030(3) 0.023(3) 0.025(3)
C26 0.035(3) 0.029(3) 0.024(3) 0.009(2) 0.007(2) 0.013(2)
C27 0.053(3) 0.036(3) 0.027(3) 0.017(2) 0.018(3) 0.025(3)
C28 0.056(4) 0.042(3) 0.041(3) 0.021(3) 0.006(3) 0.022(3)
C29 0.078(5) 0.072(5) 0.050(4) 0.034(4) 0.020(4) 0.049(4)
C30 0.112(6) 0.065(5) 0.057(4) 0.044(4) 0.047(4) 0.063(5)
C31 0.090(6) 0.043(4) 0.074(5) 0.038(4) 0.040(4) 0.030(4)
C32 0.048(4) 0.044(4) 0.051(4) 0.027(3) 0.020(3) 0.022(3)

loop_
_atom_type_symbol
_atom_type_description
_atom_type_scat_dispersion_real
_atom_type_scat_dispersion_imag
_atom_type_scat_source
C C 0.0033 0.0016 'International Tables Vol C Tables 4.2.6.8 and 6.1.1.4'
H H 0.0000 0.0000 'International Tables Vol C Tables 4.2.6.8 and 6.1.1.4'
N N 0.0061 0.0033 'International Tables Vol C Tables 4.2.6.8 and 6.1.1.4'
O O 0.0106 0.0060 'International Tables Vol C Tables 4.2.6.8 and 6.1.1.4'
Ti Ti 0.2776 0.4457 'International Tables Vol C Tables 4.2.6.8 and 6.1.1.4'

loop_
_geom_angle_atom_site_label_1
_geom_angle_atom_site_label_2
_geom_angle_atom_site_label_3
_geom_angle
O2 Ti1 O1 81.47(14)
O2 Ti1 N1 103.92(16)
O1 Ti1 N1 94.26(15)
O2 Ti1 N3 93.11(16)
O1 Ti1 N3 105.02(16)
N1 Ti1 N3 156.01(16)
O2 Ti1 N4 162.65(16)
O1 Ti1 N4 91.19(15)
N1 Ti1 N4 92.24(16)
N3 Ti1 N4 73.53(17)
O2 Ti1 N2 90.58(15)
O1 Ti1 N2 163.17(15)
N1 Ti1 N2 73.18(16)
N3 Ti1 N2 90.13(17)
N4 Ti1 N2 100.27(15)
C19 O1 Ti1 118.8(3)
C26 O2 Ti1 119.1(3)
C1 N1 C9 117.7(4)
C1 N1 Ti1 120.6(3)
C9 N1 Ti1 121.7(3)
C7 N2 C8 118.9(4)
C7 N2 Ti1 119.7(3)
C8 N2 Ti1 121.4(4)
C10 N3 C17 117.3(4)
C10 N3 Ti1 119.2(3)
C17 N3 Ti1 123.2(4)
C16 N4 C18 118.8(5)
C16 N4 Ti1 119.4(3)
C18 N4 Ti1 121.8(3)
N1 C1 C2 122.9(4)
N1 C1 C7 112.5(4)
C2 C1 C7 124.6(4)
C3 C2 C1 132.3(5)
C4 C3 C2 129.8(6)
C3 C4 C5 126.3(6)
C6 C5 C4 130.1(6)
C5 C6 C7 131.9(6)
N2 C7 C6 122.1(5)
N2 C7 C1 113.0(4)
C6 C7 C1 124.9(5)
N3 C10 C11 121.9(5)
N3 C10 C16 112.4(5)
C11 C10 C16 125.6(5)
C12 C11 C10 131.3(7)
C13 C12 C11 129.1(7)
C12 C13 C14 126.9(6)
C13 C14 C15 130.5(7)
C14 C15 C16 131.7(7)
N4 C16 C15 123.1(5)
N4 C16 C10 112.8(4)
C15 C16 C10 124.0(5)
O1 C19 C20 111.8(4)
O1 C19 C26 105.6(4)
C20 C19 C26 112.3(4)
C21 C20 C25 118.7(5)
C21 C20 C19 120.4(4)
C25 C20 C19 120.8(5)
C22 C21 C20 121.4(5)
C21 C22 C23 119.4(6)
C24 C23 C22 119.5(5)
C23 C24 C25 121.3(5)
C24 C25 C20 119.6(5)
O2 C26 C27 111.0(4)
O2 C26 C19 106.3(4)
C27 C26 C19 113.8(4)
C32 C27 C28 118.6(5)
C32 C27 C26 120.8(5)
C28 C27 C26 120.6(5)
C29 C28 C27 120.7(6)
C30 C29 C28 119.5(6)
C31 C30 C29 120.8(6)
C30 C31 C32 119.7(6)
C27 C32 C31 120.7(6)

loop_
_geom_bond_atom_site_label_1
_geom_bond_atom_site_label_2
_geom_bond_distance
Ti1 O2 1.872(3)
Ti1 O1 1.878(3)
Ti1 N1 2.085(4)
Ti1 N3 2.086(4)
Ti1 N4 2.105(4)
Ti1 N2 2.109(4)
O1 C19 1.417(5)
O2 C26 1.406(5)
N1 C1 1.337(6)
N1 C9 1.475(6)
N2 C7 1.337(6)
N2 C8 1.473(6)
N3 C10 1.344(6)
N3 C17 1.469(7)
N4 C16 1.332(6)
N4 C18 1.452(7)
C1 C2 1.403(7)
C1 C7 1.466(7)
C2 C3 1.393(7)
C3 C4 1.366(8)
C4 C5 1.379(9)
C5 C6 1.378(8)
C6 C7 1.414(7)
C10 C11 1.404(7)
C10 C16 1.475(7)
C11 C12 1.402(8)
C12 C13 1.369(11)
C13 C14 1.370(11)
C14 C15 1.378(9)
C15 C16 1.408(7)
C19 C20 1.512(7)
C19 C26 1.566(7)
C20 C21 1.381(7)
C20 C25 1.392(7)
C21 C22 1.379(7)
C22 C23 1.395(8)
C23 C24 1.360(8)
C24 C25 1.390(8)
C26 C27 1.502(7)
C27 C32 1.382(7)
C27 C28 1.388(7)
C28 C29 1.385(8)
C29 C30 1.380(9)
C30 C31 1.360(9)
C31 C32 1.394(8)
